data_7105699
loop_
_publ_author_name
'Qilong Zhu'
'Tianlu Sheng'
'Ruibiao Fu'
'Chunhong Tan'
'Shengmin Hu'
'Xintao Wu'

_publ_section_title
;
 Two luminescent enantiomorphic 3D metal-organic frameworks with 3D
 homochiral double helices
;
_journal_name_full Chem.Commun.
_journal_page_first 9001
_journal_paper_doi 10.1039/c0cc02550j
_journal_volume 46
_journal_year 2010
_chemical_absolute_configuration unk
_chemical_formula_sum 'C24 H42 Cd2 Cl N12 Na3 O18'
_chemical_formula_weight 1115.92
_chemical_name_systematic
;
?
;
_space_group_IT_number 213
_symmetry_cell_setting cubic
_symmetry_space_group_name_Hall 'P 4bd 2ab 3'
_symmetry_space_group_name_H-M 'P 41 3 2'
_atom_sites_solution_hydrogens geom
_atom_sites_solution_primary direct
_atom_sites_solution_secondary difmap
_audit_creation_method SHELXL-97
_cell_angle_alpha 90.00
_cell_angle_beta 90.00
_cell_angle_gamma 90.00
_cell_formula_units_Z 4
_cell_length_a 15.8103(17)
_cell_length_b 15.8103(17)
_cell_length_c 15.8103(17)
_cell_measurement_reflns_used 5247
_cell_measurement_temperature 293(2)
_cell_measurement_theta_max 27.4603
_cell_measurement_theta_min 2.2272
_cell_volume 3952.0(7)
_computing_cell_refinement 'CrystalClear (Rigaku Inc., 2007)'
_computing_data_collection 'CrystalClear (Rigaku Inc., 2007)'
_computing_data_reduction 'CrystalClear (Rigaku Inc., 2007)'
_computing_structure_refinement 'SHELXL-97 (Sheldrick, 1997)'
_computing_structure_solution 'SHELXS-97 (Sheldrick, 1990)'
_diffrn_ambient_temperature 293(2)
_diffrn_measured_fraction_theta_full 0.998
_diffrn_measured_fraction_theta_max 0.998
_diffrn_measurement_device_type Saturn70
_diffrn_measurement_method CCD_Profile_fitting
_diffrn_radiation_monochromator graphite
_diffrn_radiation_source 'fine-focus sealed tube'
_diffrn_radiation_type MoK\a
_diffrn_radiation_wavelength 0.71073
_diffrn_reflns_av_R_equivalents 0.0296
_diffrn_reflns_av_sigmaI/netI 0.0116
_diffrn_reflns_limit_h_max 17
_diffrn_reflns_limit_h_min -20
_diffrn_reflns_limit_k_max 20
_diffrn_reflns_limit_k_min -20
_diffrn_reflns_limit_l_max 20
_diffrn_reflns_limit_l_min -20
_diffrn_reflns_number 30946
_diffrn_reflns_theta_full 27.43
_diffrn_reflns_theta_max 27.43
_diffrn_reflns_theta_min 2.88
_exptl_absorpt_coefficient_mu 1.266
_exptl_absorpt_correction_T_max 1.0000
_exptl_absorpt_correction_T_min 0.8553
_exptl_absorpt_correction_type multi-scan
_exptl_absorpt_process_details '(CrystalClear; Rigaku, 2000)'
_exptl_crystal_colour Colorless
_exptl_crystal_density_diffrn 1.876
_exptl_crystal_density_method 'not measured'
_exptl_crystal_description block
_exptl_crystal_F_000 2240
_exptl_crystal_size_max 0.2200
_exptl_crystal_size_mid 0.2200
_exptl_crystal_size_min 0.2200
_refine_diff_density_max 0.426
_refine_diff_density_min -0.404
_refine_diff_density_rms 0.060
_refine_ls_abs_structure_details 'Flack H D (1983), Acta Cryst. A39, 876-881'
_refine_ls_abs_structure_Flack 0.00(4)
_refine_ls_extinction_method none
_refine_ls_goodness_of_fit_ref 1.111
_refine_ls_hydrogen_treatment constr
_refine_ls_matrix_type full
_refine_ls_number_parameters 92
_refine_ls_number_reflns 1518
_refine_ls_number_restraints 6
_refine_ls_restrained_S_all 1.206
_refine_ls_R_factor_all 0.0247
_refine_ls_R_factor_gt 0.0245
_refine_ls_shift/su_max 0.001
_refine_ls_shift/su_mean 0.000
_refine_ls_structure_factor_coef Fsqd
_refine_ls_weighting_details 'calc w=1/[\s^2^(Fo^2^)+(0.0322P)^2^+2.7315P] where P=(Fo^2^+2Fc^2^)/3'
_refine_ls_weighting_scheme calc
_refine_ls_wR_factor_gt 0.0617
_refine_ls_wR_factor_ref 0.0618
_reflns_number_gt 1509
_reflns_number_total 1518
_reflns_threshold_expression >2sigma(I)
_cod_data_source_file C0CC02550J.TXT
_cod_data_source_block 1D
_cod_depositor_comments
;
The following automatic conversions were performed:
'_exptl_absorpt_correction_type' value 'Multi-scan' changed to
'multi-scan' according to
'/home/saulius/struct/CIF-dictionaries/cif_core.dic' dictionary named
'cif_core.dic' version 2.4.1 from 2010-06-29.

Automatic conversion script
Id: cif_fix_enum 1527 2010-12-29 10:47:43Z saulius 
;
_cod_original_sg_symbol_H-M P4(1)32
_cod_database_code 7105699

loop_
_symmetry_equiv_pos_as_xyz
'x, y, z'
'-x+1/2, -y, z+1/2'
'-x, y+1/2, -z+1/2'
'x+1/2, -y+1/2, -z'
'z, x, y'
'z+1/2, -x+1/2, -y'
'-z+1/2, -x, y+1/2'
'-z, x+1/2, -y+1/2'
'y, z, x'
'-y, z+1/2, -x+1/2'
'y+1/2, -z+1/2, -x'
'-y+1/2, -z, x+1/2'
'y+3/4, x+1/4, -z+1/4'
'-y+3/4, -x+3/4, -z+3/4'
'y+1/4, -x+1/4, z+3/4'
'-y+1/4, x+3/4, z+1/4'
'x+3/4, z+1/4, -y+1/4'
'-x+1/4, z+3/4, y+1/4'
'-x+3/4, -z+3/4, -y+3/4'
'x+1/4, -z+1/4, y+3/4'
'z+3/4, y+1/4, -x+1/4'
'z+1/4, -y+1/4, x+3/4'
'-z+1/4, y+3/4, x+1/4'
'-z+3/4, -y+3/4, -x+3/4'

loop_
_atom_site_label
_atom_site_type_symbol
_atom_site_fract_x
_atom_site_fract_y
_atom_site_fract_z
_atom_site_U_iso_or_equiv
_atom_site_adp_type
_atom_site_occupancy
_atom_site_symmetry_multiplicity
_atom_site_calc_flag
_atom_site_refinement_flags
_atom_site_disorder_assembly
_atom_site_disorder_group
Cd1 Cd 0.533650(12) 0.966350(12) 0.033650(12) 0.02588(11) Uani 1 3 d S . .
Na1 Na 0.3750 0.77724(9) -0.02724(9) 0.0438(4) Uani 1 2 d S . .
N2 N 0.28735(13) 0.83608(12) 0.28633(15) 0.0225(4) Uani 1 1 d . . .
Cl1 Cl 0.6250 0.8750 0.1250 0.0921(11) Uani 1 6 d S . .
C1 C 0.37261(17) 0.95145(16) 0.11752(16) 0.0227(5) Uani 1 1 d . . .
C4 C 0.22933(15) 0.84112(15) 0.22516(16) 0.0198(5) Uani 1 1 d . . .
O2 O 0.37717(17) 0.88486(16) 0.07890(15) 0.0458(6) Uani 1 1 d . . .
C2 C 0.29566(15) 0.97265(16) 0.17309(15) 0.0212(5) Uani 1 1 d . . .
H2A H 0.3154 0.9786 0.2315 0.025 Uiso 1 1 calc R . .
N1 N 0.23249(14) 0.90683(14) 0.17139(15) 0.0251(5) Uani 1 1 d . . .
H1A H 0.1940 0.9099 0.1331 0.030 Uiso 1 1 calc R . .
C3 C 0.25575(19) 1.05661(18) 0.1465(2) 0.0301(6) Uani 1 1 d . . .
H3A H 0.2081 1.0686 0.1821 0.045 Uiso 1 1 calc R . .
H3B H 0.2374 1.0529 0.0887 0.045 Uiso 1 1 calc R . .
H3C H 0.2967 1.1011 0.1519 0.045 Uiso 1 1 calc R . .
O1 O 0.42958(13) 1.00876(14) 0.11604(15) 0.0366(5) Uani 1 1 d . . .
O1W O 0.2583(4) 0.7149(3) 0.0465(3) 0.157(3) Uani 1 1 d U . .

loop_
_atom_site_aniso_label
_atom_site_aniso_U_11
_atom_site_aniso_U_22
_atom_site_aniso_U_33
_atom_site_aniso_U_23
_atom_site_aniso_U_13
_atom_site_aniso_U_12
Cd1 0.02588(11) 0.02588(11) 0.02588(11) -0.00022(8) 0.00022(8) -0.00022(8)
Na1 0.0583(12) 0.0366(6) 0.0366(6) -0.0078(8) -0.0002(6) -0.0002(6)
N2 0.0219(10) 0.0206(9) 0.0250(11) 0.0046(8) -0.0027(8) -0.0024(8)
Cl1 0.0921(11) 0.0921(11) 0.0921(11) 0.0355(8) -0.0355(8) 0.0355(8)
C1 0.0213(12) 0.0250(12) 0.0217(12) 0.0042(10) 0.0021(9) 0.0010(10)
C4 0.0178(11) 0.0222(11) 0.0194(12) 0.0016(10) 0.0021(9) -0.0007(9)
O2 0.0468(14) 0.0429(14) 0.0476(13) -0.0183(11) 0.0172(11) -0.0033(11)
C2 0.0199(12) 0.0230(12) 0.0208(12) 0.0040(9) 0.0014(9) -0.0017(10)
N1 0.0212(11) 0.0293(12) 0.0248(11) 0.0095(9) -0.0034(8) -0.0051(9)
C3 0.0280(14) 0.0239(14) 0.0384(16) 0.0027(11) 0.0035(11) 0.0029(10)
O1 0.0233(10) 0.0337(11) 0.0529(14) 0.0009(10) 0.0115(10) -0.0040(8)
O1W 0.221(6) 0.132(4) 0.118(4) -0.048(3) 0.100(4) -0.096(4)

loop_
_atom_type_symbol
_atom_type_description
_atom_type_scat_dispersion_real
_atom_type_scat_dispersion_imag
_atom_type_scat_source
C C 0.0033 0.0016 'International Tables Vol C Tables 4.2.6.8 and 6.1.1.4'
H H 0.0000 0.0000 'International Tables Vol C Tables 4.2.6.8 and 6.1.1.4'
N N 0.0061 0.0033 'International Tables Vol C Tables 4.2.6.8 and 6.1.1.4'
O O 0.0106 0.0060 'International Tables Vol C Tables 4.2.6.8 and 6.1.1.4'
Na Na 0.0362 0.0249 'International Tables Vol C Tables 4.2.6.8 and 6.1.1.4'
Cd Cd -0.8075 1.2024 'International Tables Vol C Tables 4.2.6.8 and 6.1.1.4'
Cl Cl 0.1484 0.1585 'International Tables Vol C Tables 4.2.6.8 and 6.1.1.4'

loop_
_geom_angle_atom_site_label_1
_geom_angle_atom_site_label_2
_geom_angle_atom_site_label_3
_geom_angle
_geom_angle_site_symmetry_1
_geom_angle_site_symmetry_3
_geom_angle_publ_flag
O1 Cd1 O1 113.22(5) 12_664 . ?
O1 Cd1 O1 113.22(5) 12_664 6_566 ?
O1 Cd1 O1 113.22(5) . 6_566 ?
O1 Cd1 Cl1 105.40(6) 12_664 . ?
O1 Cd1 Cl1 105.40(6) . . ?
O1 Cd1 Cl1 105.40(6) 6_566 . ?
O1W Na1 O1W 101.1(4) 19 . ?
O1W Na1 O2 87.83(13) 19 19 ?
O1W Na1 O2 92.67(13) . 19 ?
O1W Na1 O2 92.67(13) 19 . ?
O1W Na1 O2 87.83(13) . . ?
O2 Na1 O2 179.22(17) 19 . ?
O1W Na1 O1 160.80(12) 19 15_464 ?
O1W Na1 O1 83.05(19) . 15_464 ?
O2 Na1 O1 73.19(8) 19 15_464 ?
O2 Na1 O1 106.28(9) . 15_464 ?
O1W Na1 O1 83.05(19) 19 12_664 ?
O1W Na1 O1 160.80(12) . 12_664 ?
O2 Na1 O1 106.28(9) 19 12_664 ?
O2 Na1 O1 73.19(8) . 12_664 ?
O1 Na1 O1 99.24(12) 15_464 12_664 ?
C4 N2 C4 113.9(2) . 7_564 ?
Cd1 Cl1 Cd1 180.0 13_455 . ?
O2 C1 O1 124.2(3) . . ?
O2 C1 C2 121.4(2) . . ?
O1 C1 C2 114.4(2) . . ?
N1 C4 N2 118.6(2) . . ?
N1 C4 N2 115.3(2) . 10_655 ?
N2 C4 N2 126.0(2) . 10_655 ?
C1 O2 Na1 164.9(2) . . ?
N1 C2 C3 109.6(2) . . ?
N1 C2 C1 112.3(2) . . ?
C3 C2 C1 111.0(2) . . ?
C4 N1 C2 124.9(2) . . ?
C1 O1 Cd1 108.75(18) . . ?
C1 O1 Na1 132.68(19) . 6_566 ?
Cd1 O1 Na1 113.88(8) . 6_566 ?

loop_
_geom_bond_atom_site_label_1
_geom_bond_atom_site_label_2
_geom_bond_distance
_geom_bond_site_symmetry_2
_geom_bond_publ_flag
Cd1 O1 2.203(2) 12_664 ?
Cd1 O1 2.203(2) . ?
Cd1 O1 2.203(2) 6_566 ?
Cd1 Cl1 2.5015(4) . ?
Na1 O1W 2.395(5) 19 ?
Na1 O1W 2.395(5) . ?
Na1 O2 2.390(2) 19 ?
Na1 O2 2.390(2) . ?
Na1 O1 2.586(3) 15_464 ?
Na1 O1 2.586(3) 12_664 ?
N2 C4 1.335(3) . ?
N2 C4 1.363(3) 7_564 ?
Cl1 Cd1 2.5015(4) 13_455 ?
C1 O2 1.219(3) . ?
C1 O1 1.278(3) . ?
C1 C2 1.538(3) . ?
C4 N1 1.343(3) . ?
C4 N2 1.363(3) 10_655 ?
C2 N1 1.443(3) . ?
C2 C3 1.529(4) . ?
O1 Na1 2.586(3) 6_566 ?
